data_1554926
loop_
_publ_author_name
'Bisai, Vishnumaya'
'Unhale, Rajshekhar A.'
'Suneja, Arun'
'Dhanasekaran, Sivasankaran'
'Singh, Vinod K.'

_publ_section_title
;
 An Efficient Entry to syn- and anti-Selective Isoindolinones via an
 Organocatalytic Direct Mannich/Lactamization Sequence.
;
_journal_issue 9
_journal_name_full 'Organic letters'
_journal_page_first 2102
_journal_page_last 2105
_journal_paper_doi 10.1021/acs.orglett.5b00676
_journal_volume 17
_journal_year 2015
_chemical_absolute_configuration unk
_chemical_formula_moiety 'C19 H16 N2 O4'
_chemical_formula_sum 'C19 H16 N2 O4'
_chemical_formula_weight 336.34
_space_group_IT_number 4
_space_group_name_Hall 'P 2yb'
_space_group_name_H-M_alt 'P 1 21 1'
_symmetry_cell_setting monoclinic
_symmetry_space_group_name_H-M 'P 1 21 1'
_atom_sites_solution_hydrogens geom
_atom_sites_solution_primary direct
_atom_sites_solution_secondary difmap
_audit_creation_method SHELXL-97
_cell_angle_alpha 90.00
_cell_angle_beta 98.035(2)
_cell_angle_gamma 90.00
_cell_formula_units_Z 4
_cell_length_a 7.5248(6)
_cell_length_b 11.7969(11)
_cell_length_c 18.7512(17)
_cell_measurement_temperature 100(2)
_cell_volume 1648.2(3)
_computing_structure_refinement 'SHELXL-97 (Sheldrick, 1997)'
_computing_structure_solution 'SHELXS-97 (Sheldrick, 1990)'
_diffrn_ambient_temperature 100(2)
_diffrn_measured_fraction_theta_full 0.998
_diffrn_measured_fraction_theta_max 0.998
_diffrn_radiation_monochromator graphite
_diffrn_radiation_source 'fine-focus sealed tube'
_diffrn_radiation_type MoK\a
_diffrn_radiation_wavelength 0.71073
_diffrn_reflns_av_R_equivalents 0.0723
_diffrn_reflns_av_sigmaI/netI 0.0379
_diffrn_reflns_limit_h_max 8
_diffrn_reflns_limit_h_min -8
_diffrn_reflns_limit_k_max 14
_diffrn_reflns_limit_k_min -14
_diffrn_reflns_limit_l_max 22
_diffrn_reflns_limit_l_min -22
_diffrn_reflns_number 63159
_diffrn_reflns_theta_full 25.11
_diffrn_reflns_theta_max 25.11
_diffrn_reflns_theta_min 2.05
_exptl_absorpt_coefficient_mu 0.097
_exptl_absorpt_correction_T_max 0.9942
_exptl_absorpt_correction_T_min 0.9716
_exptl_absorpt_correction_type multi-scan
_exptl_absorpt_process_details SABADS
_exptl_crystal_density_diffrn 1.355
_exptl_crystal_density_method 'not measured'
_exptl_crystal_description plate
_exptl_crystal_F_000 704
_exptl_crystal_size_max 0.30
_exptl_crystal_size_mid 0.20
_exptl_crystal_size_min 0.06
_refine_diff_density_max 0.119
_refine_diff_density_min -0.149
_refine_diff_density_rms 0.029
_refine_ls_abs_structure_details 'Flack H D (1983), Acta Cryst. A39, 876-881'
_refine_ls_extinction_method none
_refine_ls_goodness_of_fit_ref 1.058
_refine_ls_hydrogen_treatment constr
_refine_ls_matrix_type full
_refine_ls_number_parameters 457
_refine_ls_number_reflns 5838
_refine_ls_number_restraints 1
_refine_ls_restrained_S_all 1.058
_refine_ls_R_factor_all 0.0694
_refine_ls_R_factor_gt 0.0382
_refine_ls_shift/su_max 0.000
_refine_ls_shift/su_mean 0.000
_refine_ls_structure_factor_coef Fsqd
_refine_ls_weighting_details 'calc w=1/[\s^2^(Fo^2^)+(0.0402P)^2^+0.1116P] where P=(Fo^2^+2Fc^2^)/3'
_refine_ls_weighting_scheme calc
_refine_ls_wR_factor_gt 0.0763
_refine_ls_wR_factor_ref 0.0858
_reflns_number_gt 4297
_reflns_number_total 5838
_reflns_threshold_expression >2sigma(I)
_cod_data_source_file ol5b00676_si_002.cif
_cod_data_source_block shelx
_cod_depositor_comments
;
The following automatic conversions were performed:

data item '_chemical_absolute_configuration' value 'UNK' was changed
to 'unk' in accordance with the
/home/saulius/struct/COD-crude-data/automatic-downloads/DataCite-retrospective/ACS/depositions/lib/dictionaries/cif_core.dic
dictionary named 'cif_core.dic' version 2.4.2 last updated on
2011-04-26.

data item '_symmetry_cell_setting' value 'Monoclinic' was changed to
'monoclinic' in accordance with the
/home/saulius/struct/COD-crude-data/automatic-downloads/DataCite-retrospective/ACS/depositions/lib/dictionaries/cif_core.dic
dictionary named 'cif_core.dic' version 2.4.2 last updated on
2011-04-26.

Automatic conversion script
Id: cif_fix_values 6909 2019-04-08 15:41:33Z antanas 

The following automatic conversions were performed:

data name '_iucr_refine_instruction_details' was replaced with
'_iucr_refine_instructions_details' as specified in the replacement
file 'data/replacement-values/replacement_tags.lst'.

Automatic conversion script
Id: cif_correct_tags 9268 2022-04-12 08:56:07Z antanas 
;
_cod_original_sg_symbol_H-M 'P 21'
_cod_database_code 1554926

loop_
_symmetry_equiv_pos_as_xyz
'x, y, z'
'-x, y+1/2, -z'

loop_
_atom_site_label
_atom_site_type_symbol
_atom_site_fract_x
_atom_site_fract_y
_atom_site_fract_z
_atom_site_U_iso_or_equiv
_atom_site_adp_type
_atom_site_occupancy
_atom_site_symmetry_multiplicity
_atom_site_calc_flag
_atom_site_refinement_flags
O1 O 0.5065(2) 0.31266(13) 0.51849(8) 0.0504(4) Uani 1 1 d .
H1 H 0.4840 0.3067 0.5610 0.076 Uiso 1 1 calc R
O2 O -0.05049(19) 0.41922(15) 0.41419(8) 0.0553(5) Uani 1 1 d .
O3 O 0.5871(2) 0.44007(17) 0.63200(9) 0.0631(5) Uani 1 1 d .
O4 O -0.0552(2) 0.38717(16) 0.09059(10) 0.0623(5) Uani 1 1 d .
H4 H -0.1261 0.3594 0.1167 0.093 Uiso 1 1 calc R
O5 O 0.0521(2) 0.60449(16) 0.73351(9) 0.0630(5) Uani 1 1 d .
N2 N 0.2301(2) 0.47730(16) 0.46719(9) 0.0406(5) Uani 1 1 d .
O7 O 0.4610(2) 0.57437(17) 0.15410(10) 0.0634(5) Uani 1 1 d .
O8 O -0.2042(3) 0.57238(19) -0.05437(10) 0.0730(6) Uani 1 1 d .
O6 O 0.4415(2) 0.3612(2) -0.15151(11) 0.0809(6) Uani 1 1 d .
N1 N 0.1878(2) 0.56688(19) 0.08182(11) 0.0497(5) Uani 1 1 d .
C1 C 0.1114(3) 0.4302(2) 0.41344(12) 0.0408(6) Uani 1 1 d .
C2 C 0.0925(3) 0.5681(2) 0.66837(13) 0.0458(6) Uani 1 1 d .
C3 C 0.1817(3) 0.5098(2) 0.53510(12) 0.0390(6) Uani 1 1 d .
C4 C 0.4150(3) 0.4826(2) 0.44963(11) 0.0373(5) Uani 1 1 d .
H4A H 0.4490 0.5638 0.4443 0.045 Uiso 1 1 calc R
C5 C 0.6029(3) 0.4883(2) 0.57638(14) 0.0466(6) Uani 1 1 d .
N4 N -0.3337(3) 0.6885(2) 0.35940(13) 0.0686(7) Uani 1 1 d .
C38 C 0.5563(3) 0.4253(2) 0.50577(11) 0.0387(5) Uani 1 1 d .
H38 H 0.6694 0.4209 0.4835 0.046 Uiso 1 1 calc R
C6 C 0.4628(3) 0.3558(2) 0.26594(12) 0.0450(6) Uani 1 1 d .
C7 C 0.0042(3) 0.6188(2) 0.16503(13) 0.0447(6) Uani 1 1 d .
C8 C 0.2161(3) 0.39797(19) 0.35586(11) 0.0389(6) Uani 1 1 d .
C9 C 0.1820(3) 0.6228(2) 0.19749(13) 0.0440(6) Uani 1 1 d .
N3 N 0.6954(3) 0.3160(2) 0.17998(12) 0.0718(7) Uani 1 1 d .
C10 C 0.1067(3) 0.4313(2) 0.57577(12) 0.0448(6) Uani 1 1 d .
H10 H 0.0861 0.3563 0.5579 0.054 Uiso 1 1 calc R
C11 C 0.3939(3) 0.4269(2) 0.37745(11) 0.0372(5) Uani 1 1 d .
C12 C 0.0606(3) 0.4595(2) 0.64228(13) 0.0486(6) Uani 1 1 d .
H12 H 0.0074 0.4047 0.6698 0.058 Uiso 1 1 calc R
C13 C 0.5213(3) 0.4056(2) 0.33249(12) 0.0418(6) Uani 1 1 d .
H13 H 0.6440 0.4242 0.3465 0.050 Uiso 1 1 calc R
C14 C 0.2107(3) 0.6193(2) 0.56070(13) 0.0441(6) Uani 1 1 d .
H14 H 0.2599 0.6747 0.5323 0.053 Uiso 1 1 calc R
C15 C 0.2983(3) 0.5869(2) 0.14415(13) 0.0473(6) Uani 1 1 d .
C16 C 0.1679(3) 0.6476(2) 0.62757(13) 0.0484(6) Uani 1 1 d .
H16 H 0.1903 0.7222 0.6457 0.058 Uiso 1 1 calc R
C17 C 0.5922(3) 0.3340(2) 0.21752(14) 0.0520(7) Uani 1 1 d .
C18 C 0.2281(3) 0.6518(2) 0.26856(13) 0.0486(7) Uani 1 1 d .
H18 H 0.3504 0.6584 0.2891 0.058 Uiso 1 1 calc R
C19 C -0.0860(3) 0.6628(2) 0.27765(14) 0.0485(6) Uani 1 1 d .
C20 C 0.0922(3) 0.6713(2) 0.30959(14) 0.0505(6) Uani 1 1 d .
H20 H 0.1200 0.6903 0.3591 0.061 Uiso 1 1 calc R
C21 C -0.1343(3) 0.6384(2) 0.20490(14) 0.0512(7) Uani 1 1 d .
H21 H -0.2564 0.6352 0.1836 0.061 Uiso 1 1 calc R
C22 C 0.1578(3) 0.3492(2) 0.28982(12) 0.0485(6) Uani 1 1 d .
H22 H 0.0350 0.3305 0.2761 0.058 Uiso 1 1 calc R
C23 C -0.1259(3) 0.4900(2) 0.06064(12) 0.0470(6) Uani 1 1 d .
H23 H -0.2438 0.5029 0.0782 0.056 Uiso 1 1 calc R
C24 C 0.3777(3) 0.4186(3) -0.09680(14) 0.0572(7) Uani 1 1 d .
C25 C -0.2261(4) 0.6772(2) 0.32301(15) 0.0530(7) Uani 1 1 d .
C26 C 0.2832(3) 0.3283(2) 0.24429(13) 0.0509(7) Uani 1 1 d .
H26 H 0.2472 0.2952 0.1983 0.061 Uiso 1 1 calc R
C27 C 0.2520(3) 0.5167(2) 0.02033(13) 0.0485(7) Uani 1 1 d .
C28 C 0.2598(3) 0.5787(3) -0.04096(14) 0.0572(7) Uani 1 1 d .
H28 H 0.2216 0.6555 -0.0432 0.069 Uiso 1 1 calc R
C29 C 0.3094(3) 0.4059(3) 0.02348(14) 0.0604(7) Uani 1 1 d .
H29 H 0.3054 0.3630 0.0661 0.072 Uiso 1 1 calc R
C30 C -0.0035(3) 0.5890(2) 0.08665(12) 0.0453(6) Uani 1 1 d .
H30 H -0.0426 0.6573 0.0570 0.054 Uiso 1 1 calc R
C31 C -0.1602(3) 0.4861(3) -0.02128(14) 0.0538(7) Uani 1 1 d .
C32 C 0.6757(4) 0.6048(2) 0.57353(16) 0.0673(8) Uani 1 1 d .
H32A H 0.5832 0.6548 0.5486 0.101 Uiso 1 1 calc R
H32B H 0.7799 0.6040 0.5475 0.101 Uiso 1 1 calc R
H32C H 0.7122 0.6327 0.6226 0.101 Uiso 1 1 calc R
C33 C 0.3730(3) 0.3565(3) -0.03477(15) 0.0663(8) Uani 1 1 d .
H33 H 0.4132 0.2801 -0.0321 0.080 Uiso 1 1 calc R
C34 C 0.3236(4) 0.5293(3) -0.10005(15) 0.0635(8) Uani 1 1 d .
H34 H 0.3295 0.5726 -0.1424 0.076 Uiso 1 1 calc R
C35 C -0.0520(4) 0.5311(3) 0.77172(15) 0.0784(10) Uani 1 1 d .
H35F H -0.1615 0.5089 0.7402 0.118 Uiso 1 1 calc R
H35G H -0.0842 0.5706 0.8141 0.118 Uiso 1 1 calc R
H35H H 0.0181 0.4632 0.7872 0.118 Uiso 1 1 calc R
C36 C -0.1442(4) 0.3760(3) -0.05899(15) 0.0739(9) Uani 1 1 d .
H36I H -0.1856 0.3854 -0.1106 0.111 Uiso 1 1 calc R
H36J H -0.2180 0.3187 -0.0392 0.111 Uiso 1 1 calc R
H36K H -0.0185 0.3515 -0.0520 0.111 Uiso 1 1 calc R
C37 C 0.4736(4) 0.4246(4) -0.21299(16) 0.0932(11) Uani 1 1 d .
H37L H 0.3590 0.4507 -0.2391 0.140 Uiso 1 1 calc R
H37M H 0.5347 0.3765 -0.2446 0.140 Uiso 1 1 calc R
H37N H 0.5492 0.4902 -0.1976 0.140 Uiso 1 1 calc R

loop_
_atom_site_aniso_label
_atom_site_aniso_U_11
_atom_site_aniso_U_22
_atom_site_aniso_U_33
_atom_site_aniso_U_23
_atom_site_aniso_U_13
_atom_site_aniso_U_12
O1 0.0644(11) 0.0398(11) 0.0477(11) 0.0003(8) 0.0106(9) -0.0020(8)
O2 0.0284(9) 0.0792(13) 0.0581(10) -0.0059(10) 0.0055(7) -0.0081(8)
O3 0.0723(12) 0.0722(13) 0.0427(10) 0.0008(11) 0.0008(9) -0.0023(10)
O4 0.0555(11) 0.0644(13) 0.0701(13) 0.0145(10) 0.0195(9) 0.0006(10)
O5 0.0666(11) 0.0732(14) 0.0513(11) -0.0110(10) 0.0155(9) -0.0006(10)
N2 0.0284(10) 0.0487(13) 0.0447(11) -0.0021(10) 0.0053(9) -0.0027(9)
O7 0.0316(10) 0.0847(14) 0.0734(12) -0.0047(11) 0.0057(8) -0.0021(9)
O8 0.0751(13) 0.0805(16) 0.0589(12) 0.0031(12) -0.0062(10) 0.0037(12)
O6 0.0738(13) 0.1057(17) 0.0677(14) -0.0093(13) 0.0261(10) 0.0046(12)
N1 0.0308(10) 0.0689(15) 0.0504(13) -0.0004(11) 0.0087(10) -0.0018(10)
C1 0.0329(13) 0.0435(15) 0.0457(14) 0.0060(12) 0.0049(10) 0.0018(11)
C2 0.0356(12) 0.0568(18) 0.0444(15) -0.0037(13) 0.0038(11) 0.0048(12)
C3 0.0264(11) 0.0490(16) 0.0418(14) 0.0010(13) 0.0058(10) 0.0025(11)
C4 0.0273(11) 0.0433(15) 0.0410(13) 0.0050(12) 0.0041(10) -0.0027(10)
C5 0.0338(12) 0.0479(16) 0.0550(17) -0.0019(14) -0.0053(11) 0.0040(12)
N4 0.0572(15) 0.0792(18) 0.0717(16) -0.0210(14) 0.0169(13) -0.0077(13)
C38 0.0339(12) 0.0404(15) 0.0423(13) 0.0034(12) 0.0069(10) 0.0000(11)
C6 0.0409(14) 0.0519(16) 0.0440(15) 0.0087(12) 0.0118(11) 0.0016(12)
C7 0.0363(13) 0.0467(15) 0.0510(15) -0.0027(13) 0.0062(11) -0.0004(11)
C8 0.0319(12) 0.0447(15) 0.0390(14) 0.0065(12) 0.0012(10) -0.0017(11)
C9 0.0360(13) 0.0446(15) 0.0515(16) 0.0011(12) 0.0064(11) -0.0025(11)
N3 0.0709(16) 0.0877(19) 0.0627(16) 0.0034(14) 0.0299(13) 0.0108(14)
C10 0.0482(13) 0.0369(14) 0.0509(15) 0.0032(13) 0.0128(11) -0.0001(11)
C11 0.0315(12) 0.0400(14) 0.0392(13) 0.0060(11) 0.0017(9) 0.0005(10)
C12 0.0482(14) 0.0462(18) 0.0528(16) 0.0095(13) 0.0124(12) 0.0013(12)
C13 0.0325(11) 0.0487(15) 0.0444(14) 0.0042(12) 0.0056(10) -0.0009(11)
C14 0.0397(13) 0.0396(15) 0.0543(16) -0.0005(13) 0.0116(11) -0.0061(11)
C15 0.0330(14) 0.0504(17) 0.0576(16) 0.0083(13) 0.0034(12) -0.0053(12)
C16 0.0486(15) 0.0425(16) 0.0543(16) -0.0088(13) 0.0075(12) -0.0064(12)
C17 0.0508(15) 0.0615(19) 0.0439(15) 0.0052(14) 0.0074(13) 0.0033(13)
C18 0.0331(13) 0.0533(18) 0.0567(17) -0.0048(13) -0.0027(12) -0.0012(11)
C19 0.0412(14) 0.0431(15) 0.0620(17) -0.0084(13) 0.0101(13) -0.0041(11)
C20 0.0510(16) 0.0448(15) 0.0534(15) -0.0070(12) -0.0003(12) -0.0018(12)
C21 0.0362(13) 0.0552(17) 0.0624(18) -0.0095(14) 0.0068(12) -0.0029(12)
C22 0.0385(13) 0.0637(17) 0.0429(15) 0.0033(13) 0.0045(11) -0.0080(12)
C23 0.0352(12) 0.0555(17) 0.0508(15) 0.0015(13) 0.0079(11) 0.0002(12)
C24 0.0399(14) 0.078(2) 0.0558(17) -0.0026(17) 0.0127(12) 0.0008(14)
C25 0.0493(15) 0.0453(16) 0.0642(17) -0.0129(14) 0.0073(14) -0.0062(12)
C26 0.0509(15) 0.0632(18) 0.0377(14) -0.0031(13) 0.0027(12) -0.0072(13)
C27 0.0328(13) 0.063(2) 0.0510(16) 0.0048(14) 0.0093(11) -0.0004(12)
C28 0.0552(15) 0.0575(18) 0.0596(18) 0.0061(15) 0.0102(13) -0.0001(14)
C29 0.0476(15) 0.075(2) 0.0615(18) 0.0138(16) 0.0171(13) 0.0075(15)
C30 0.0325(12) 0.0501(16) 0.0529(15) 0.0017(12) 0.0044(11) 0.0020(11)
C31 0.0376(13) 0.068(2) 0.0550(17) -0.0004(16) 0.0041(12) -0.0020(13)
C32 0.0573(16) 0.0480(18) 0.086(2) -0.0031(15) -0.0251(14) -0.0052(13)
C33 0.0554(16) 0.076(2) 0.071(2) 0.0060(18) 0.0205(14) 0.0096(15)
C34 0.0570(17) 0.085(2) 0.0502(17) 0.0138(15) 0.0126(13) -0.0027(15)
C35 0.0669(18) 0.122(3) 0.0503(17) 0.0022(18) 0.0216(15) -0.0055(18)
C36 0.0704(18) 0.081(2) 0.070(2) -0.0175(18) 0.0072(15) -0.0001(17)
C37 0.079(2) 0.153(4) 0.0510(17) 0.008(2) 0.0211(15) 0.018(2)

loop_
_atom_type_symbol
_atom_type_description
_atom_type_scat_dispersion_real
_atom_type_scat_dispersion_imag
_atom_type_scat_source
C C 0.0033 0.0016 'International Tables Vol C Tables 4.2.6.8 and 6.1.1.4'
H H 0.0000 0.0000 'International Tables Vol C Tables 4.2.6.8 and 6.1.1.4'
N N 0.0061 0.0033 'International Tables Vol C Tables 4.2.6.8 and 6.1.1.4'
O O 0.0106 0.0060 'International Tables Vol C Tables 4.2.6.8 and 6.1.1.4'

loop_
_geom_angle_atom_site_label_1
_geom_angle_atom_site_label_2
_geom_angle_atom_site_label_3
_geom_angle
C38 O1 H1 109.5
C23 O4 H4 109.5
C2 O5 C35 117.6(2)
C1 N2 C3 123.08(17)
C1 N2 C4 113.07(17)
C3 N2 C4 123.69(17)
C24 O6 C37 117.6(3)
C15 N1 C27 121.88(19)
C15 N1 C30 113.65(19)
C27 N1 C30 124.10(19)
O2 C1 N2 125.6(2)
O2 C1 C8 127.9(2)
N2 C1 C8 106.51(17)
O5 C2 C12 123.9(2)
O5 C2 C16 116.2(2)
C12 C2 C16 119.9(2)
C10 C3 C14 119.7(2)
C10 C3 N2 119.4(2)
C14 C3 N2 120.9(2)
N2 C4 C11 101.52(16)
N2 C4 C38 114.25(18)
C11 C4 C38 113.67(18)
N2 C4 H4A 109.0
C11 C4 H4A 109.0
C38 C4 H4A 109.0
O3 C5 C32 123.3(2)
O3 C5 C38 118.9(2)
C32 C5 C38 117.7(2)
O1 C38 C5 110.42(18)
O1 C38 C4 110.72(17)
C5 C38 C4 115.73(19)
O1 C38 H38 106.5
C5 C38 H38 106.5
C4 C38 H38 106.5
C13 C6 C26 122.1(2)
C13 C6 C17 118.8(2)
C26 C6 C17 119.1(2)
C21 C7 C9 120.6(2)
C21 C7 C30 129.6(2)
C9 C7 C30 109.77(19)
C22 C8 C11 122.5(2)
C22 C8 C1 129.08(19)
C11 C8 C1 108.41(19)
C18 C9 C7 122.0(2)
C18 C9 C15 129.4(2)
C7 C9 C15 108.6(2)
C3 C10 C12 120.9(2)
C3 C10 H10 119.5
C12 C10 H10 119.5
C13 C11 C8 120.0(2)
C13 C11 C4 129.57(19)
C8 C11 C4 110.44(18)
C2 C12 C10 119.4(2)
C2 C12 H12 120.3
C10 C12 H12 120.3
C11 C13 C6 117.6(2)
C11 C13 H13 121.2
C6 C13 H13 121.2
C16 C14 C3 119.7(2)
C16 C14 H14 120.1
C3 C14 H14 120.1
O7 C15 N1 126.2(2)
O7 C15 C9 127.3(2)
N1 C15 C9 106.44(18)
C14 C16 C2 120.4(2)
C14 C16 H16 119.8
C2 C16 H16 119.8
N3 C17 C6 179.1(3)
C9 C18 C20 118.4(2)
C9 C18 H18 120.8
C20 C18 H18 120.8
C21 C19 C20 122.6(2)
C21 C19 C25 119.1(2)
C20 C19 C25 118.2(2)
C18 C20 C19 119.4(2)
C18 C20 H20 120.3
C19 C20 H20 120.3
C7 C21 C19 116.8(2)
C7 C21 H21 121.6
C19 C21 H21 121.6
C26 C22 C8 118.1(2)
C26 C22 H22 121.0
C8 C22 H22 121.0
O4 C23 C31 112.1(2)
O4 C23 C30 110.72(18)
C31 C23 C30 110.9(2)
O4 C23 H23 107.6
C31 C23 H23 107.6
C30 C23 H23 107.6
C34 C24 O6 124.9(3)
C34 C24 C33 120.2(3)
O6 C24 C33 114.9(3)
N4 C25 C19 179.0(3)
C22 C26 C6 119.8(2)
C22 C26 H26 120.1
C6 C26 H26 120.1
C28 C27 C29 119.6(3)
C28 C27 N1 120.7(2)
C29 C27 N1 119.7(2)
C27 C28 C34 120.2(3)
C27 C28 H28 119.9
C34 C28 H28 119.9
C27 C29 C33 120.6(3)
C27 C29 H29 119.7
C33 C29 H29 119.7
N1 C30 C7 101.34(17)
N1 C30 C23 113.3(2)
C7 C30 C23 115.52(19)
N1 C30 H30 108.8
C7 C30 H30 108.8
C23 C30 H30 108.8
O8 C31 C36 121.5(3)
O8 C31 C23 119.1(3)
C36 C31 C23 119.4(3)
C5 C32 H32A 109.5
C5 C32 H32B 109.5
H32A C32 H32B 109.5
C5 C32 H32C 109.5
H32A C32 H32C 109.5
H32B C32 H32C 109.5
C24 C33 C29 119.7(3)
C24 C33 H33 120.2
C29 C33 H33 120.2
C24 C34 C28 119.8(3)
C24 C34 H34 120.1
C28 C34 H34 120.1
O5 C35 H35F 109.5
O5 C35 H35G 109.5
H35F C35 H35G 109.5
O5 C35 H35H 109.5
H35F C35 H35H 109.5
H35G C35 H35H 109.5
C31 C36 H36I 109.5
C31 C36 H36J 109.5
H36I C36 H36J 109.5
C31 C36 H36K 109.5
H36I C36 H36K 109.5
H36J C36 H36K 109.5
O6 C37 H37L 109.5
O6 C37 H37M 109.5
H37L C37 H37M 109.5
O6 C37 H37N 109.5
H37L C37 H37N 109.5
H37M C37 H37N 109.5

loop_
_geom_bond_atom_site_label_1
_geom_bond_atom_site_label_2
_geom_bond_distance
O1 C38 1.410(3)
O1 H1 0.8400
O2 C1 1.227(2)
O3 C5 1.209(3)
O4 C23 1.410(3)
O4 H4 0.8400
O5 C2 1.368(3)
O5 C35 1.427(3)
N2 C1 1.368(3)
N2 C3 1.425(3)
N2 C4 1.475(3)
O7 C15 1.222(3)
O8 C31 1.214(3)
O6 C24 1.371(3)
O6 C37 1.423(4)
N1 C15 1.357(3)
N1 C27 1.439(3)
N1 C30 1.478(3)
C1 C8 1.472(3)
C2 C12 1.380(4)
C2 C16 1.381(3)
C3 C10 1.371(3)
C3 C14 1.384(3)
C4 C11 1.493(3)
C4 C38 1.544(3)
C4 H4A 1.0000
C5 C32 1.483(4)
C5 C38 1.516(3)
N4 C25 1.138(3)
C38 H38 1.0000
C6 C13 1.393(3)
C6 C26 1.394(3)
C6 C17 1.444(4)
C7 C21 1.384(3)
C7 C9 1.391(3)
C7 C30 1.504(3)
C8 C22 1.380(3)
C8 C11 1.386(3)
C9 C18 1.373(3)
C9 C15 1.480(3)
N3 C17 1.138(3)
C10 C12 1.381(3)
C10 H10 0.9500
C11 C13 1.385(3)
C12 H12 0.9500
C13 H13 0.9500
C14 C16 1.378(3)
C14 H14 0.9500
C16 H16 0.9500
C18 C20 1.382(3)
C18 H18 0.9500
C19 C21 1.392(3)
C19 C20 1.394(3)
C19 C25 1.454(4)
C20 H20 0.9500
C21 H21 0.9500
C22 C26 1.380(3)
C22 H22 0.9500
C23 C31 1.522(3)
C23 C30 1.524(3)
C23 H23 1.0000
C24 C34 1.367(4)
C24 C33 1.380(4)
C26 H26 0.9500
C27 C28 1.371(3)
C27 C29 1.374(4)
C28 C34 1.395(4)
C28 H28 0.9500
C29 C33 1.381(4)
C29 H29 0.9500
C30 H30 1.0000
C31 C36 1.492(4)
C32 H32A 0.9800
C32 H32B 0.9800
C32 H32C 0.9800
C33 H33 0.9500
C34 H34 0.9500
C35 H35F 0.9800
C35 H35G 0.9800
C35 H35H 0.9800
C36 H36I 0.9800
C36 H36J 0.9800
C36 H36K 0.9800
C37 H37L 0.9800
C37 H37M 0.9800
C37 H37N 0.9800
